data_1511151
loop_
_publ_author_name
'Grandjean, F.'
'James, W.J.'
'Pringle, O.A.'
'Marasinghe, G.K.'
'Yelon, W.B.'
'Long, G.J.'
'Li, J.'
'Xie, D.'

_publ_section_title
;
 Neutron-diffraction and Moessbauer-effect study of the preterential
 silicon site occupation and magnetic structure of Nd2 Fe14-x Six B
;
_journal_name_full 'Journal of Applied Physics'
_journal_page_first 6798
_journal_page_last 6809
_journal_paper_doi 10.1063/1.355080
_journal_volume 74
_journal_year 1993
_chemical_formula_sum 'B Fe15.95 Nd2 Si0.05'
_chemical_name_systematic 'B Fe13.95 Nd2 Si0.05'
_space_group_IT_number 136
_symmetry_space_group_name_Hall '-P 4n 2n'
_symmetry_space_group_name_H-M 'P 42/m n m'
_cell_angle_alpha 90
_cell_angle_beta 90
_cell_angle_gamma 90
_cell_formula_units_Z 4
_cell_length_a 8.7821
_cell_length_b 8.7821
_cell_length_c 12.2068
_cell_volume 941.453
_citation_journal_id_ASTM JAPIAU
_cod_data_source_file boron0-1_253.cif
_cod_data_source_block B1Fe15.95Nd2Si0.05
_cod_original_cell_volume 941.4528
_cod_original_formula_sum 'B1 Fe15.95 Nd2 Si0.05'
_cod_database_code 1511151

loop_
_symmetry_equiv_pos_as_xyz
x,y,z
-y+1/2,x+1/2,z+1/2
-x,-y,z
y+1/2,-x+1/2,z+1/2
x+1/2,-y+1/2,-z+1/2
y,x,-z
-x+1/2,y+1/2,-z+1/2
-y,-x,-z
-x,-y,-z
y-1/2,-x-1/2,-z-1/2
x,y,-z
-y-1/2,x-1/2,-z-1/2
-x-1/2,y-1/2,z-1/2
-y,-x,z
x-1/2,-y-1/2,z-1/2
y,x,z

loop_
_atom_site_label
_atom_site_type_symbol
_atom_site_fract_x
_atom_site_fract_y
_atom_site_fract_z
_atom_site_occupancy
_atom_site_U_iso_or_equiv
Fe5 Fe 0.036 0.3591 0.1769 1 0.0
Nd2 Nd 0.1367 0.8633 0 1 0.0
Fe2 Fe 0.0984 0.0894 0.2063 1 0.0
Fe3 Fe 0.3164 0.3164 0.2468 1 0.0
Fe1 Fe 0 0.5 0 1 0.0
Nd1 Nd 0.2694 0.2694 0 1 0.0
B1 B 0.3639 0.6361 0 1 0.0
Fe4 Fe 0.2229 0.5678 0.1272 1 0.0
Fe6 Fe 0 0 0.1162 0.95 0.0
Si1 Si 0 0 0.1162 0.05 0.0
